data_2210812
loop_
_publ_author_name
'Guo, Cheng'
'Tang, Qing-Gang'
'Ji, Chun-Xiang'
'Zhang, Dong-Mei'
'Sun, Hong-Shun'

_publ_section_title
;
 Methyl
 2-amino-4-(2-fluorophenyl)-4<i>H</i>-benzo[<i>h</i>]chromene-3-carboxylate
;
_journal_coeditor_code WN2061
_journal_issue 10
_journal_name_full 'Acta Crystallographica Section E'
_journal_page_first o4750
_journal_page_last o4751
_journal_paper_doi 10.1107/S1600536806035975
_journal_volume 62
_journal_year 2006
_chemical_formula_iupac 'C21 H16 F N O3'
_chemical_formula_moiety 'C21 H16 F N O3'
_chemical_formula_sum 'C21 H16 F N O3'
_chemical_formula_weight 349.35
_chemical_name_systematic
;
Methyl 2-amino-4-(2-fluorophenyl)-4H-benzo[h]chromene-3-carboxylate
;
_space_group_IT_number 86
_symmetry_cell_setting tetragonal
_symmetry_space_group_name_Hall '-P 4bc'
_symmetry_space_group_name_H-M 'P 42/n :2'
_atom_sites_solution_hydrogens geom
_atom_sites_solution_primary direct
_atom_sites_solution_secondary difmap
_cell_angle_alpha 90.00
_cell_angle_beta 90.00
_cell_angle_gamma 90.00
_cell_formula_units_Z 8
_cell_length_a 19.137(3)
_cell_length_b 19.137(3)
_cell_length_c 9.4170(19)
_cell_measurement_reflns_used 25
_cell_measurement_temperature 293(2)
_cell_measurement_theta_max 13
_cell_measurement_theta_min 10
_cell_volume 3448.7(10)
_computing_cell_refinement 'CAD-4 Software'
_computing_data_collection 'CAD-4 Software (Enraf--Nonius, 1989)'
_computing_data_reduction 'XCAD4 (Harms & Wocadlo, 1995)'
_computing_molecular_graphics 'SHELXTL (Siemens, 1996)'
_computing_publication_material SHELXTL
_computing_structure_refinement 'SHELXL97 (Sheldrick, 1997)'
_computing_structure_solution 'SHELXS97 (Sheldrick, 1997)'
_diffrn_ambient_temperature 293(2)
_diffrn_measured_fraction_theta_full 0.999
_diffrn_measured_fraction_theta_max 0.999
_diffrn_measurement_device_type 'Enraf--Nonius CAD-4'
_diffrn_measurement_method \w/2\q
_diffrn_radiation_monochromator graphite
_diffrn_radiation_source 'fine-focus sealed tube'
_diffrn_radiation_type MoK\a
_diffrn_radiation_wavelength 0.71073
_diffrn_reflns_av_R_equivalents 0.0368
_diffrn_reflns_av_sigmaI/netI 0.0489
_diffrn_reflns_limit_h_max 23
_diffrn_reflns_limit_h_min 0
_diffrn_reflns_limit_k_max 23
_diffrn_reflns_limit_k_min -23
_diffrn_reflns_limit_l_max 11
_diffrn_reflns_limit_l_min 0
_diffrn_reflns_number 6972
_diffrn_reflns_theta_full 26.00
_diffrn_reflns_theta_max 26.00
_diffrn_reflns_theta_min 1.50
_diffrn_standards_decay_% 0
_diffrn_standards_interval_count 200
_diffrn_standards_number 3
_exptl_absorpt_coefficient_mu 0.097
_exptl_absorpt_correction_T_max 0.9714
_exptl_absorpt_correction_T_min 0.9661
_exptl_absorpt_correction_type psi-scan
_exptl_absorpt_process_details '(North <i>et al.</i>,  1968)'
_exptl_crystal_colour Colourless
_exptl_crystal_density_diffrn 1.346
_exptl_crystal_density_method 'not measured'
_exptl_crystal_description Block
_exptl_crystal_F_000 1456
_exptl_crystal_size_max 0.40
_exptl_crystal_size_mid 0.30
_exptl_crystal_size_min 0.30
_refine_diff_density_max 0.183
_refine_diff_density_min -0.171
_refine_ls_extinction_coef 0.0206(15)
_refine_ls_extinction_expression Fc^*^=kFc[1+0.001xFc^2^\l^3^/sin(2\q)]^-1/4^
_refine_ls_extinction_method SHELXL97
_refine_ls_goodness_of_fit_ref 0.986
_refine_ls_hydrogen_treatment constr
_refine_ls_matrix_type full
_refine_ls_number_parameters 236
_refine_ls_number_reflns 3391
_refine_ls_number_restraints 0
_refine_ls_restrained_S_all 0.986
_refine_ls_R_factor_all 0.0883
_refine_ls_R_factor_gt 0.0470
_refine_ls_shift/su_max 0.000
_refine_ls_shift/su_mean 0.000
_refine_ls_structure_factor_coef Fsqd
_refine_ls_weighting_details 'calc w=1/[\s^2^(Fo^2^)+(0.07P)^2^+0.12P] where P=(Fo^2^+2Fc^2^)/3'
_refine_ls_weighting_scheme calc
_refine_ls_wR_factor_gt 0.1139
_refine_ls_wR_factor_ref 0.1340
_reflns_number_gt 2082
_reflns_number_total 3391
_reflns_threshold_expression I>2\s(I)
_cod_data_source_file wn2061.cif
_cod_data_source_block I
_cod_depositor_comments
;
The following automatic conversions were performed:
'_symmetry_cell_setting' value 'Tetragonal' changed to 'tetragonal'
according to '/home/saulius/struct/CIF-dictionaries/cif_core.dic'
dictionary named 'cif_core.dic' version 2.4.1 from 2010-06-29.

Automatic conversion script
Id: cif_fix_enum 1527 2010-12-29 10:47:43Z saulius 

The following automatic conversions were performed:

'_symmetry_cell_setting' value 'Tetragonal' changed to 'tetragonal'
according to /home/saulius/struct/CIF-dictionaries/cif_core.dic
dictionary named 'cif_core.dic' version 2.4.1 from 2010-06-29.

Automatic conversion script
Id: cif_fix_values 1715 2011-07-08 13:25:40Z adriana 
;
_cod_original_sg_symbol_H-M 'P 42/n'
_cod_database_code 2210812
_cod_database_fobs_code 2210812

loop_
_symmetry_equiv_pos_as_xyz
'x, y, z'
'-x+1/2, -y+1/2, z'
'-y, x+1/2, z+1/2'
'y+1/2, -x, z+1/2'
'-x, -y, -z'
'x-1/2, y-1/2, -z'
'y, -x-1/2, -z-1/2'
'-y-1/2, x, -z-1/2'

loop_
_atom_site_type_symbol
_atom_site_label
_atom_site_fract_x
_atom_site_fract_y
_atom_site_fract_z
_atom_site_U_iso_or_equiv
_atom_site_adp_type
_atom_site_calc_flag
_atom_site_refinement_flags
_atom_site_occupancy
F F 0.67863(8) 0.46476(7) -0.36653(16) 0.0796(5) Uani d . 1
O O1 0.52792(7) 0.62283(7) 0.05473(15) 0.0468(4) Uani d . 1
O O2 0.73418(7) 0.56537(9) 0.15498(15) 0.0560(4) Uani d . 1
O O3 0.73680(8) 0.50566(8) -0.05090(16) 0.0603(5) Uani d . 1
N N 0.61357(9) 0.63250(9) 0.21129(17) 0.0504(5) Uani d . 1
H H0A 0.5845 0.6579 0.2581 0.061 Uiso calc R 1
H H0B 0.6548 0.6251 0.2445 0.061 Uiso calc R 1
C C1 0.38947(13) 0.65836(12) 0.0105(3) 0.0644(7) Uani d . 1
H H1A 0.4116 0.6744 0.0921 0.077 Uiso calc R 1
C C2 0.32266(14) 0.67759(15) -0.0170(4) 0.0847(9) Uani d . 1
H H2A 0.2993 0.7070 0.0458 0.102 Uiso calc R 1
C C3 0.28834(15) 0.65364(16) -0.1392(4) 0.0877(10) Uani d . 1
H H3A 0.2428 0.6678 -0.1576 0.105 Uiso calc R 1
C C4 0.32137(13) 0.60969(15) -0.2311(3) 0.0725(8) Uani d . 1
H H4A 0.2979 0.5939 -0.3114 0.087 Uiso calc R 1
C C5 0.39040(11) 0.58786(12) -0.2064(2) 0.0524(6) Uani d . 1
C C6 0.42573(12) 0.54191(12) -0.2983(2) 0.0553(6) Uani d . 1
H H6A 0.4023 0.5232 -0.3760 0.066 Uiso calc R 1
C C7 0.49322(12) 0.52469(11) -0.2750(2) 0.0492(6) Uani d . 1
H H7A 0.5154 0.4942 -0.3373 0.059 Uiso calc R 1
C C8 0.53134(11) 0.55208(10) -0.1575(2) 0.0412(5) Uani d . 1
C C9 0.49626(10) 0.59429(10) -0.0656(2) 0.0407(5) Uani d . 1
C C10 0.42542(11) 0.61413(11) -0.0843(2) 0.0470(5) Uani d . 1
C C11 0.59462(11) 0.60450(10) 0.0865(2) 0.0393(5) Uani d . 1
C C12 0.63494(10) 0.56355(10) 0.00088(19) 0.0394(5) Uani d . 1
C C13 0.70451(11) 0.54655(11) 0.0447(2) 0.0449(5) Uani d . 1
C C14 0.80785(13) 0.48645(14) -0.0222(3) 0.0780(8) Uani d . 1
H H14A 0.8250 0.4574 -0.0976 0.117 Uiso calc R 1
H H14B 0.8101 0.4613 0.0659 0.117 Uiso calc R 1
H H14C 0.8360 0.5278 -0.0156 0.117 Uiso calc R 1
C C15 0.60834(10) 0.53778(10) -0.1420(2) 0.0408(5) Uani d . 1
H H15A 0.6159 0.4872 -0.1476 0.049 Uiso calc R 1
C C16 0.64648(10) 0.57270(11) -0.26624(19) 0.0406(5) Uani d . 1
C C17 0.67975(11) 0.53573(12) -0.3721(2) 0.0510(6) Uani d . 1
C C18 0.71351(11) 0.56654(16) -0.4857(2) 0.0599(7) Uani d . 1
H H18A 0.7350 0.5393 -0.5548 0.072 Uiso calc R 1
C C19 0.71465(12) 0.63800(15) -0.4944(2) 0.0613(7) Uani d . 1
H H19A 0.7379 0.6598 -0.5688 0.074 Uiso calc R 1
C C20 0.68128(12) 0.67737(13) -0.3926(2) 0.0575(6) Uani d . 1
H H20A 0.6810 0.7259 -0.3993 0.069 Uiso calc R 1
C C21 0.64806(11) 0.64458(12) -0.2802(2) 0.0502(6) Uani d . 1
H H21A 0.6261 0.6719 -0.2117 0.060 Uiso calc R 1

loop_
_atom_site_aniso_label
_atom_site_aniso_U_11
_atom_site_aniso_U_22
_atom_site_aniso_U_33
_atom_site_aniso_U_12
_atom_site_aniso_U_13
_atom_site_aniso_U_23
F 0.1047(12) 0.0696(10) 0.0644(10) 0.0096(8) 0.0143(9) -0.0260(8)
O1 0.0501(9) 0.0504(9) 0.0400(8) 0.0071(7) -0.0067(7) -0.0111(7)
O2 0.0509(9) 0.0812(11) 0.0359(9) 0.0001(8) -0.0094(7) -0.0046(8)
O3 0.0546(10) 0.0811(12) 0.0453(9) 0.0179(8) -0.0007(8) -0.0110(8)
N 0.0614(12) 0.0587(11) 0.0312(9) 0.0052(9) -0.0074(9) -0.0123(8)
C1 0.0584(15) 0.0595(15) 0.0755(18) 0.0101(12) -0.0052(13) -0.0094(13)
C2 0.0629(17) 0.079(2) 0.113(3) 0.0193(14) -0.0072(18) -0.0128(18)
C3 0.0527(17) 0.084(2) 0.126(3) 0.0066(15) -0.0202(18) 0.010(2)
C4 0.0571(16) 0.0755(18) 0.085(2) -0.0089(13) -0.0223(15) 0.0090(16)
C5 0.0485(13) 0.0538(13) 0.0551(14) -0.0120(11) -0.0090(12) 0.0108(12)
C6 0.0589(15) 0.0643(15) 0.0428(13) -0.0208(12) -0.0134(12) 0.0035(12)
C7 0.0585(14) 0.0530(13) 0.0360(12) -0.0141(11) -0.0030(10) -0.0056(10)
C8 0.0488(12) 0.0419(12) 0.0327(10) -0.0081(9) -0.0030(9) 0.0017(9)
C9 0.0478(12) 0.0416(11) 0.0328(11) -0.0080(9) -0.0050(9) 0.0013(9)
C10 0.0484(13) 0.0423(12) 0.0504(13) -0.0037(9) -0.0040(10) 0.0061(10)
C11 0.0475(12) 0.0418(11) 0.0285(10) -0.0023(9) -0.0029(9) 0.0001(9)
C12 0.0486(12) 0.0450(11) 0.0248(9) -0.0015(9) -0.0008(9) -0.0001(9)
C13 0.0498(13) 0.0556(13) 0.0294(11) -0.0005(10) 0.0027(10) 0.0020(10)
C14 0.0561(16) 0.101(2) 0.0768(19) 0.0244(14) 0.0060(14) -0.0041(16)
C15 0.0520(13) 0.0406(11) 0.0300(10) 0.0013(9) -0.0011(9) -0.0052(9)
C16 0.0417(11) 0.0550(13) 0.0252(10) 0.0007(9) -0.0047(9) -0.0084(9)
C17 0.0520(13) 0.0620(15) 0.0391(12) 0.0019(11) -0.0031(11) -0.0162(11)
C18 0.0488(14) 0.101(2) 0.0300(12) -0.0015(13) 0.0054(10) -0.0197(13)
C19 0.0528(14) 0.101(2) 0.0300(12) -0.0134(14) -0.0009(11) 0.0012(13)
C20 0.0591(15) 0.0707(16) 0.0429(13) -0.0084(12) -0.0003(12) 0.0067(12)
C21 0.0561(13) 0.0602(14) 0.0343(12) -0.0013(11) 0.0051(10) -0.0067(10)

loop_
_atom_type_symbol
_atom_type_description
_atom_type_scat_dispersion_real
_atom_type_scat_dispersion_imag
_atom_type_scat_source
C C 0.0033 0.0016 'International Tables Vol C Tables 4.2.6.8 and 6.1.1.4'
H H 0.0000 0.0000 'International Tables Vol C Tables 4.2.6.8 and 6.1.1.4'
N N 0.0061 0.0033 'International Tables Vol C Tables 4.2.6.8 and 6.1.1.4'
O O 0.0106 0.0060 'International Tables Vol C Tables 4.2.6.8 and 6.1.1.4'
F F 0.0171 0.0103 'International Tables Vol C Tables 4.2.6.8 and 6.1.1.4'

loop_
_geom_angle_atom_site_label_1
_geom_angle_atom_site_label_2
_geom_angle_atom_site_label_3
_geom_angle
C11 O1 C9 119.08(15)
C13 O3 C14 117.32(18)
C11 N H0A 120.0
C11 N H0B 120.0
H0A N H0B 120.0
C2 C1 C10 120.2(3)
C2 C1 H1A 119.9
C10 C1 H1A 119.9
C1 C2 C3 120.7(3)
C1 C2 H2A 119.7
C3 C2 H2A 119.7
C4 C3 C2 120.4(3)
C4 C3 H3A 119.8
C2 C3 H3A 119.8
C3 C4 C5 121.0(3)
C3 C4 H4A 119.5
C5 C4 H4A 119.5
C4 C5 C6 122.4(2)
C4 C5 C10 118.1(2)
C6 C5 C10 119.4(2)
C7 C6 C5 120.8(2)
C7 C6 H6A 119.6
C5 C6 H6A 119.6
C6 C7 C8 121.7(2)
C6 C7 H7A 119.1
C8 C7 H7A 119.1
C9 C8 C7 117.36(19)
C9 C8 C15 121.92(17)
C7 C8 C15 120.63(18)
C8 C9 O1 122.30(18)
C8 C9 C10 123.47(19)
O1 C9 C10 114.22(18)
C1 C10 C9 123.3(2)
C1 C10 C5 119.6(2)
C9 C10 C5 117.1(2)
N C11 O1 110.14(17)
N C11 C12 126.49(19)
O1 C11 C12 123.37(17)
C11 C12 C13 119.10(17)
C11 C12 C15 121.35(17)
C13 C12 C15 119.52(17)
O2 C13 O3 121.41(19)
O2 C13 C12 127.06(19)
O3 C13 C12 111.53(17)
O3 C14 H14A 109.5
O3 C14 H14B 109.5
H14A C14 H14B 109.5
O3 C14 H14C 109.5
H14A C14 H14C 109.5
H14B C14 H14C 109.5
C8 C15 C12 110.77(16)
C8 C15 C16 108.22(16)
C12 C15 C16 112.00(15)
C8 C15 H15A 108.6
C12 C15 H15A 108.6
C16 C15 H15A 108.6
C17 C16 C21 115.6(2)
C17 C16 C15 123.27(19)
C21 C16 C15 121.12(17)
F C17 C16 118.5(2)
F C17 C18 117.6(2)
C16 C17 C18 123.8(2)
C19 C18 C17 118.7(2)
C19 C18 H18A 120.7
C17 C18 H18A 120.7
C18 C19 C20 119.8(2)
C18 C19 H19A 120.1
C20 C19 H19A 120.1
C19 C20 C21 119.8(2)
C19 C20 H20A 120.1
C21 C20 H20A 120.1
C16 C21 C20 122.2(2)
C16 C21 H21A 118.9
C20 C21 H21A 118.9

loop_
_geom_bond_atom_site_label_1
_geom_bond_atom_site_label_2
_geom_bond_distance
F C17 1.359(3)
O1 C11 1.357(2)
O1 C9 1.396(2)
O2 C13 1.237(2)
O3 C13 1.343(2)
O3 C14 1.434(3)
N C11 1.341(2)
N H0A 0.8600
N H0B 0.8600
C1 C2 1.355(3)
C1 C10 1.409(3)
C1 H1A 0.9300
C2 C3 1.402(4)
C2 H2A 0.9300
C3 C4 1.362(4)
C3 H3A 0.9300
C4 C5 1.405(3)
C4 H4A 0.9300
C5 C6 1.407(3)
C5 C10 1.423(3)
C6 C7 1.351(3)
C6 H6A 0.9300
C7 C8 1.425(3)
C7 H7A 0.9300
C8 C9 1.361(3)
C8 C15 1.506(3)
C9 C10 1.419(3)
C11 C12 1.364(3)
C12 C13 1.431(3)
C12 C15 1.521(3)
C14 H14A 0.9600
C14 H14B 0.9600
C14 H14C 0.9600
C15 C16 1.533(3)
C15 H15A 0.9800
C16 C17 1.378(3)
C16 C21 1.382(3)
C17 C18 1.381(3)
C18 C19 1.370(3)
C18 H18A 0.9300
C19 C20 1.376(3)
C19 H19A 0.9300
C20 C21 1.385(3)
C20 H20A 0.9300
C21 H21A 0.9300

loop_
_geom_hbond_atom_site_label_D
_geom_hbond_atom_site_label_H
_geom_hbond_atom_site_label_A
_geom_hbond_distance_DH
_geom_hbond_distance_HA
_geom_hbond_distance_DA
_geom_hbond_angle_DHA
N H0B O2 0.86 2.08 2.694(2) 128
C15 H15A F 0.98 2.42 2.869(2) 107

loop_
_geom_torsion_atom_site_label_1
_geom_torsion_atom_site_label_2
_geom_torsion_atom_site_label_3
_geom_torsion_atom_site_label_4
_geom_torsion
C10 C1 C2 C3 0.3(4)
C1 C2 C3 C4 1.1(5)
C2 C3 C4 C5 -0.5(4)
C3 C4 C5 C6 179.2(2)
C3 C4 C5 C10 -1.3(4)
C4 C5 C6 C7 176.7(2)
C10 C5 C6 C7 -2.7(3)
C5 C6 C7 C8 0.0(3)
C6 C7 C8 C9 2.6(3)
C6 C7 C8 C15 -173.92(19)
C7 C8 C9 O1 178.60(17)
C15 C8 C9 O1 -4.9(3)
C7 C8 C9 C10 -2.5(3)
C15 C8 C9 C10 173.96(18)
C11 O1 C9 C8 -4.3(3)
C11 O1 C9 C10 176.76(17)
C2 C1 C10 C9 177.2(2)
C2 C1 C10 C5 -2.1(4)
C8 C9 C10 C1 -179.4(2)
O1 C9 C10 C1 -0.5(3)
C8 C9 C10 C5 -0.1(3)
O1 C9 C10 C5 178.88(17)
C4 C5 C10 C1 2.6(3)
C6 C5 C10 C1 -177.9(2)
C4 C5 C10 C9 -176.7(2)
C6 C5 C10 C9 2.7(3)
C9 O1 C11 N -174.86(16)
C9 O1 C11 C12 5.3(3)
N C11 C12 C13 0.9(3)
O1 C11 C12 C13 -179.35(18)
N C11 C12 C15 -177.03(18)
O1 C11 C12 C15 2.7(3)
C14 O3 C13 O2 -1.9(3)
C14 O3 C13 C12 178.11(18)
C11 C12 C13 O2 -0.4(3)
C15 C12 C13 O2 177.6(2)
C11 C12 C13 O3 179.62(18)
C15 C12 C13 O3 -2.4(3)
C9 C8 C15 C12 11.6(3)
C7 C8 C15 C12 -172.05(17)
C9 C8 C15 C16 -111.6(2)
C7 C8 C15 C16 64.8(2)
C11 C12 C15 C8 -10.6(3)
C13 C12 C15 C8 171.55(17)
C11 C12 C15 C16 110.4(2)
C13 C12 C15 C16 -67.5(2)
C8 C15 C16 C17 -112.5(2)
C12 C15 C16 C17 125.2(2)
C8 C15 C16 C21 66.0(2)
C12 C15 C16 C21 -56.4(2)
C21 C16 C17 F -178.42(19)
C15 C16 C17 F 0.1(3)
C21 C16 C17 C18 0.5(3)
C15 C16 C17 C18 179.10(19)
F C17 C18 C19 179.3(2)
C16 C17 C18 C19 0.3(3)
C17 C18 C19 C20 -1.3(3)
C18 C19 C20 C21 1.5(3)
C17 C16 C21 C20 -0.4(3)
C15 C16 C21 C20 -179.0(2)
C19 C20 C21 C16 -0.6(3)
